data_1511201
loop_
_publ_author_name
'Kuchinke, J.'
'Krebs, B.'
'Jansen, C.'
'Lindemann, A.'

_publ_section_title
;
 Syntheses and crystal structures of the novel thioborates Na3 B S3, K3 B
 S3, and Rb3 B S3
;
_journal_name_full 'Zeitschrift fuer Anorganische und Allgemeine Chemie'
_journal_page_first 896
_journal_page_last 902
_journal_paper_doi 10.1002/1521-3749(200105)627:5<896::AID-ZAAC896>3.0.CO;2-W
_journal_volume 627
_journal_year 2001
_chemical_formula_sum 'B K3 S3'
_chemical_name_systematic 'K3 (B S3)'
_space_group_IT_number 14
_symmetry_space_group_name_Hall '-P 2ybc'
_symmetry_space_group_name_H-M 'P 1 21/c 1'
_cell_angle_alpha 90
_cell_angle_beta 112.973
_cell_angle_gamma 90
_cell_formula_units_Z 4
_cell_length_a 10.061
_cell_length_b 6.2095
_cell_length_c 12.538
_cell_volume 721.172
_citation_journal_id_ASTM ZAACAB
_cod_data_source_file boron0-1_309.cif
_cod_data_source_block B1K3S3
_cod_original_cell_volume 721.1721
_cod_original_formula_sum 'B1 K3 S3'
_cod_database_code 1511201

loop_
_symmetry_equiv_pos_as_xyz
x,y,z
-x,y+1/2,-z+1/2
-x,-y,-z
x,-y-1/2,z-1/2

loop_
_atom_site_label
_atom_site_type_symbol
_atom_site_fract_x
_atom_site_fract_y
_atom_site_fract_z
_atom_site_occupancy
_atom_site_U_iso_or_equiv
S2 S-2 0.15709 0.32366 0.10716 1 0.0
K1 K+1 0.10324 0.05111 0.34974 1 0.0
K3 K+1 0.46437 0.22215 0.09001 1 0.0
K2 K+1 0.77321 0.33 0.39382 1 0.0
S1 S-2 0.21446 0.56926 0.34011 1 0.0
B1 B+3 0.2688 0.366 0.2593 1 0.0
S3 S-2 0.42504 0.1978 0.33173 1 0.0
